data_4303626
loop_
_publ_author_name
'Gabriel E. B\"uchel'
'Iryna N. Stepanenko'
'Michaela Hejl'
'Michael A. Jakupec'
'Vladimir B. Arion'
'Bernhard K. Keppler'

_publ_section_title
;
[OsIVCl5(Hazole)]- Complexes: Synthesis, Structure, Spectroscopic
Properties, and Antiproliferative Activity
;
_journal_name_full 'Inorganic Chemistry'
_journal_page_first 10737
_journal_page_last 10747
_journal_paper_doi 10.1021/ic901671j
_journal_volume 48
_journal_year 2009
_chemical_formula_moiety 'C16 H36 N, C2 H3 Cl5 N3 Os, C2 H6 O'
_chemical_formula_sum 'C20 H45 Cl5 N4 O Os'
_chemical_formula_weight 725.05
_chemical_name_systematic
; 
tetrabutylammonium-pentachloridotriazoleosmate(IV) ethanol solvate 
;
_space_group_IT_number 1
_symmetry_cell_setting triclinic
_symmetry_space_group_name_Hall 'P 1'
_symmetry_space_group_name_H-M 'P 1'
_atom_sites_solution_hydrogens geom
_atom_sites_solution_primary direct
_atom_sites_solution_secondary difmap
_audit_creation_method SHELXL-97
_cell_angle_alpha 98.195(2)
_cell_angle_beta 103.674(2)
_cell_angle_gamma 90.0200(10)
_cell_formula_units_Z 2
_cell_length_a 9.6679(3)
_cell_length_b 10.4061(3)
_cell_length_c 15.1487(6)
_cell_measurement_reflns_used 1719
_cell_measurement_temperature 100(2)
_cell_measurement_theta_max 29.83
_cell_measurement_theta_min 2.35
_cell_volume 1464.80(9)
_computing_structure_refinement 'SHELXL-97 (Sheldrick, 1997)'
_computing_structure_solution 'SHELXS-97 (Sheldrick, 1990)'
_diffrn_ambient_temperature 100(2)
_diffrn_measured_fraction_theta_full 0.997
_diffrn_measured_fraction_theta_max 0.997
_diffrn_radiation_monochromator graphite
_diffrn_radiation_source 'fine-focus sealed tube'
_diffrn_radiation_type MoK\a
_diffrn_radiation_wavelength 0.71073
_diffrn_reflns_av_R_equivalents 0.0367
_diffrn_reflns_av_sigmaI/netI 0.0416
_diffrn_reflns_limit_h_max 12
_diffrn_reflns_limit_h_min -12
_diffrn_reflns_limit_k_max 13
_diffrn_reflns_limit_k_min -13
_diffrn_reflns_limit_l_max 19
_diffrn_reflns_limit_l_min -19
_diffrn_reflns_number 42583
_diffrn_reflns_theta_full 27.50
_diffrn_reflns_theta_max 27.50
_diffrn_reflns_theta_min 2.59
_exptl_absorpt_coefficient_mu 4.828
_exptl_absorpt_correction_T_max 0.9096
_exptl_absorpt_correction_T_min 0.3253
_exptl_absorpt_correction_type multi-scan
_exptl_absorpt_process_details SADABS
_exptl_crystal_colour yellow
_exptl_crystal_density_diffrn 1.644
_exptl_crystal_density_method 'not measured'
_exptl_crystal_description plate
_exptl_crystal_F_000 724
_exptl_crystal_size_max 0.30
_exptl_crystal_size_mid 0.30
_exptl_crystal_size_min 0.02
_refine_diff_density_max 1.706
_refine_diff_density_min -1.559
_refine_diff_density_rms 0.125
_refine_ls_abs_structure_details 'Flack H D (1983), Acta Cryst. A39, 876-881'
_refine_ls_abs_structure_Flack -0.021(3)
_refine_ls_extinction_method none
_refine_ls_goodness_of_fit_ref 1.069
_refine_ls_hydrogen_treatment constr
_refine_ls_matrix_type full
_refine_ls_number_parameters 563
_refine_ls_number_reflns 13386
_refine_ls_number_restraints 3
_refine_ls_restrained_S_all 1.069
_refine_ls_R_factor_all 0.0290
_refine_ls_R_factor_gt 0.0264
_refine_ls_shift/su_max 0.000
_refine_ls_shift/su_mean 0.000
_refine_ls_structure_factor_coef Fsqd
_refine_ls_weighting_details 'calc w=1/[\s^2^(Fo^2^)+(0.0385P)^2^+0.0962P] where P=(Fo^2^+2Fc^2^)/3'
_refine_ls_weighting_scheme calc
_refine_ls_wR_factor_gt 0.0659
_refine_ls_wR_factor_ref 0.0669
_reflns_number_gt 12810
_reflns_number_total 13386
_reflns_threshold_expression >2sigma(I)
_cod_data_source_file ic901671j_si_002_3.cif
_cod_data_source_block gabu015
_cod_original_cell_volume 1464.80(8)
_cod_original_sg_symbol_Hall P1
_cod_database_code 4303626

loop_
_symmetry_equiv_pos_as_xyz
'x, y, z'

loop_
_atom_site_label
_atom_site_type_symbol
_atom_site_fract_x
_atom_site_fract_y
_atom_site_fract_z
_atom_site_U_iso_or_equiv
_atom_site_adp_type
_atom_site_occupancy
_atom_site_symmetry_multiplicity
_atom_site_calc_flag
_atom_site_refinement_flags
_atom_site_disorder_assembly
_atom_site_disorder_group
Os1 Os 0.037574(12) 0.664550(11) 0.124923(10) 0.01115(5) Uani 1 1 d . . .
Cl1 Cl 0.19301(12) 0.49437(10) 0.13262(9) 0.0203(2) Uani 1 1 d . . .
Cl2 Cl -0.05438(11) 0.60039(10) 0.24071(8) 0.0164(2) Uani 1 1 d . . .
Cl3 Cl -0.10950(11) 0.84336(10) 0.12097(9) 0.0181(2) Uani 1 1 d . . .
Cl4 Cl 0.13597(11) 0.73655(10) 0.01423(8) 0.0173(2) Uani 1 1 d . . .
Cl5 Cl -0.13806(12) 0.53699(11) 0.01607(8) 0.0205(2) Uani 1 1 d . . .
N1 N 0.1924(4) 0.7764(3) 0.2261(3) 0.0121(7) Uani 1 1 d . . .
N2 N 0.1607(4) 0.8487(4) 0.3018(3) 0.0196(9) Uani 1 1 d . . .
N3 N 0.3904(4) 0.8603(4) 0.3141(3) 0.0198(9) Uani 1 1 d . . .
H3 H 0.4814 0.8821 0.3361 0.024 Uiso 1 1 calc R . .
C1 C 0.2822(5) 0.8968(5) 0.3531(4) 0.0257(12) Uani 1 1 d . . .
H1 H 0.2933 0.9508 0.4106 0.031 Uiso 1 1 calc R . .
C2 C 0.3315(5) 0.7846(4) 0.2355(3) 0.0137(9) Uani 1 1 d . . .
H2 H 0.3816 0.7431 0.1931 0.016 Uiso 1 1 calc R . .
N7 N 0.6355(4) 0.2415(3) 0.1756(3) 0.0136(8) Uani 1 1 d . . .
C3 C 0.6057(5) 0.3786(4) 0.2156(3) 0.0163(9) Uani 1 1 d . . .
H3A H 0.5250 0.4110 0.1720 0.020 Uiso 1 1 calc R . .
H3B H 0.6901 0.4355 0.2207 0.020 Uiso 1 1 calc R . .
C4 C 0.5706(5) 0.3916(5) 0.3098(4) 0.0193(10) Uani 1 1 d . . .
H4A H 0.4799 0.3436 0.3045 0.023 Uiso 1 1 calc R . .
H4B H 0.6466 0.3529 0.3531 0.023 Uiso 1 1 calc R . .
C5 C 0.5577(6) 0.5332(5) 0.3469(4) 0.0274(12) Uani 1 1 d . . .
H5A H 0.6512 0.5792 0.3577 0.033 Uiso 1 1 calc R . .
H5B H 0.4886 0.5740 0.3007 0.033 Uiso 1 1 calc R . .
C6 C 0.5093(6) 0.5479(6) 0.4354(5) 0.0363(14) Uani 1 1 d . . .
H6A H 0.5007 0.6403 0.4569 0.054 Uiso 1 1 calc R . .
H6B H 0.5792 0.5103 0.4820 0.054 Uiso 1 1 calc R . .
H6C H 0.4166 0.5027 0.4249 0.054 Uiso 1 1 calc R . .
C7 C 0.5124(4) 0.1462(4) 0.1709(3) 0.0147(9) Uani 1 1 d . . .
H7A H 0.5366 0.0587 0.1449 0.018 Uiso 1 1 calc R . .
H7B H 0.5036 0.1420 0.2342 0.018 Uiso 1 1 calc R . .
C8 C 0.3689(5) 0.1797(4) 0.1141(4) 0.0188(10) Uani 1 1 d . . .
H8A H 0.3741 0.1782 0.0495 0.023 Uiso 1 1 calc R . .
H8B H 0.3448 0.2684 0.1377 0.023 Uiso 1 1 calc R . .
C9 C 0.2534(5) 0.0830(4) 0.1184(4) 0.0202(10) Uani 1 1 d . . .
H9A H 0.2750 -0.0048 0.0914 0.024 Uiso 1 1 calc R . .
H9B H 0.2531 0.0804 0.1835 0.024 Uiso 1 1 calc R . .
C10 C 0.1071(5) 0.1189(5) 0.0672(4) 0.0239(11) Uani 1 1 d . . .
H10A H 0.0356 0.0549 0.0716 0.036 Uiso 1 1 calc R . .
H10B H 0.1066 0.1198 0.0025 0.036 Uiso 1 1 calc R . .
H10C H 0.0848 0.2052 0.0945 0.036 Uiso 1 1 calc R . .
C11 C 0.6562(5) 0.2507(4) 0.0796(3) 0.0173(9) Uani 1 1 d . . .
H11A H 0.5705 0.2894 0.0449 0.021 Uiso 1 1 calc R . .
H11B H 0.7379 0.3115 0.0862 0.021 Uiso 1 1 calc R . .
C12 C 0.6819(5) 0.1250(5) 0.0227(4) 0.0215(10) Uani 1 1 d . . .
H12A H 0.7660 0.0835 0.0567 0.026 Uiso 1 1 calc R . .
H12B H 0.5984 0.0646 0.0117 0.026 Uiso 1 1 calc R . .
C13 C 0.7066(6) 0.1502(5) -0.0685(4) 0.0286(12) Uani 1 1 d . . .
H13A H 0.7898 0.2111 -0.0570 0.034 Uiso 1 1 calc R . .
H13B H 0.6224 0.1923 -0.1020 0.034 Uiso 1 1 calc R . .
C14 C 0.7329(7) 0.0262(6) -0.1281(5) 0.0368(14) Uani 1 1 d . . .
H14A H 0.7498 0.0477 -0.1857 0.055 Uiso 1 1 calc R . .
H14B H 0.6494 -0.0331 -0.1416 0.055 Uiso 1 1 calc R . .
H14C H 0.8165 -0.0156 -0.0954 0.055 Uiso 1 1 calc R . .
C15 C 0.7669(4) 0.1896(4) 0.2358(4) 0.0153(9) Uani 1 1 d . . .
H15A H 0.7445 0.1760 0.2943 0.018 Uiso 1 1 calc R . .
H15B H 0.7869 0.1038 0.2047 0.018 Uiso 1 1 calc R . .
C16 C 0.9001(4) 0.2755(4) 0.2574(3) 0.0166(9) Uani 1 1 d . . .
H16A H 0.8870 0.3565 0.2972 0.020 Uiso 1 1 calc R . .
H16B H 0.9170 0.2993 0.1998 0.020 Uiso 1 1 calc R . .
C17 C 1.0290(5) 0.2068(5) 0.3059(4) 0.0193(10) Uani 1 1 d . . .
H17A H 1.0124 0.1838 0.3639 0.023 Uiso 1 1 calc R . .
H17B H 1.0414 0.1253 0.2665 0.023 Uiso 1 1 calc R . .
C18 C 1.1635(5) 0.2918(6) 0.3271(4) 0.0242(11) Uani 1 1 d . . .
H18A H 1.2442 0.2453 0.3585 0.036 Uiso 1 1 calc R . .
H18B H 1.1519 0.3721 0.3668 0.036 Uiso 1 1 calc R . .
H18C H 1.1814 0.3131 0.2697 0.036 Uiso 1 1 calc R . .
Os2 Os 0.703533(13) 0.098363(12) 0.545220(10) 0.01191(5) Uani 1 1 d . . .
Cl6 Cl 0.83329(11) 0.27084(10) 0.51617(8) 0.0171(2) Uani 1 1 d . . .
Cl7 Cl 0.90298(11) 0.04291(10) 0.64912(8) 0.0185(2) Uani 1 1 d . . .
Cl8 Cl 0.57667(12) -0.08228(11) 0.56356(9) 0.0214(2) Uani 1 1 d . . .
Cl9 Cl 0.50863(11) 0.14987(10) 0.43425(8) 0.0174(2) Uani 1 1 d . . .
Cl10 Cl 0.62590(12) 0.22828(11) 0.65983(9) 0.0213(2) Uani 1 1 d . . .
N4 N 0.7748(4) -0.0175(3) 0.4423(3) 0.0147(8) Uani 1 1 d . . .
N5 N 0.6847(4) -0.0914(4) 0.3674(3) 0.0173(8) Uani 1 1 d . . .
N6 N 0.9051(4) -0.1070(4) 0.3536(3) 0.0168(9) Uani 1 1 d . . .
H6 H 0.9789 -0.1297 0.3311 0.020 Uiso 1 1 calc R . .
C19 C 0.7664(5) -0.1438(5) 0.3155(4) 0.0190(10) Uani 1 1 d . . .
H19 H 0.7334 -0.1998 0.2590 0.023 Uiso 1 1 calc R . .
C20 C 0.9067(5) -0.0287(4) 0.4330(3) 0.0163(9) Uani 1 1 d . . .
H20 H 0.9891 0.0117 0.4751 0.020 Uiso 1 1 calc R . .
N8 N -0.0729(4) 0.6173(3) 0.7270(3) 0.0142(7) Uani 1 1 d . . .
C21 C -0.0436(5) 0.7598(4) 0.7679(4) 0.0183(10) Uani 1 1 d . . .
H21A H -0.1122 0.8128 0.7303 0.022 Uiso 1 1 calc R . .
H21B H -0.0605 0.7723 0.8305 0.022 Uiso 1 1 calc R . .
C22 C 0.1067(5) 0.8095(4) 0.7735(4) 0.0200(10) Uani 1 1 d . . .
H22A H 0.1161 0.8206 0.7114 0.024 Uiso 1 1 calc R . .
H22B H 0.1759 0.7449 0.7968 0.024 Uiso 1 1 calc R . .
C23 C 0.1405(5) 0.9397(5) 0.8374(4) 0.0232(11) Uani 1 1 d . . .
H23A H 0.0659 1.0016 0.8173 0.028 Uiso 1 1 calc R . .
H23B H 0.1391 0.9266 0.9007 0.028 Uiso 1 1 calc R . .
C24 C 0.2860(6) 0.9975(6) 0.8375(5) 0.0386(15) Uani 1 1 d . . .
H24A H 0.3034 1.0808 0.8783 0.058 Uiso 1 1 calc R . .
H24B H 0.2876 1.0110 0.7751 0.058 Uiso 1 1 calc R . .
H24C H 0.3604 0.9376 0.8593 0.058 Uiso 1 1 calc R . .
C25 C 0.0062(5) 0.5374(4) 0.7985(3) 0.0159(9) Uani 1 1 d . . .
H25A H -0.0269 0.5617 0.8555 0.019 Uiso 1 1 calc R . .
H25B H 0.1088 0.5622 0.8127 0.019 Uiso 1 1 calc R . .
C26 C -0.0098(5) 0.3902(4) 0.7728(4) 0.0210(10) Uani 1 1 d . . .
H26A H 0.0304 0.3622 0.7191 0.025 Uiso 1 1 calc R . .
H26B H -0.1119 0.3628 0.7563 0.025 Uiso 1 1 calc R . .
C27 C 0.0695(6) 0.3275(5) 0.8551(4) 0.0295(12) Uani 1 1 d . . .
H27A H 0.0286 0.3569 0.9083 0.035 Uiso 1 1 calc R . .
H27B H 0.0545 0.2320 0.8401 0.035 Uiso 1 1 calc R . .
C28 C 0.2294(6) 0.3608(6) 0.8819(5) 0.0405(16) Uani 1 1 d . . .
H28A H 0.2745 0.3190 0.9350 0.061 Uiso 1 1 calc R . .
H28B H 0.2450 0.4552 0.8977 0.061 Uiso 1 1 calc R . .
H28C H 0.2712 0.3295 0.8301 0.061 Uiso 1 1 calc R . .
C29 C -0.2334(5) 0.5866(5) 0.7037(4) 0.0205(10) Uani 1 1 d . . .
H29A H -0.2820 0.6499 0.6649 0.025 Uiso 1 1 calc R . .
H29B H -0.2522 0.4993 0.6666 0.025 Uiso 1 1 calc R . .
C30 C -0.2994(5) 0.5893(6) 0.7855(4) 0.0279(12) Uani 1 1 d . . .
H30A H -0.2774 0.6744 0.8252 0.034 Uiso 1 1 calc R . .
H30B H -0.2581 0.5210 0.8222 0.034 Uiso 1 1 calc R . .
C31 C -0.4624(6) 0.5662(6) 0.7528(5) 0.0331(13) Uani 1 1 d . . .
H31A H -0.4831 0.4866 0.7069 0.040 Uiso 1 1 calc R . .
H31B H -0.5005 0.5512 0.8058 0.040 Uiso 1 1 calc R . .
C32 C -0.5387(6) 0.6773(7) 0.7109(5) 0.0435(16) Uani 1 1 d . . .
H32A H -0.6413 0.6565 0.6921 0.065 Uiso 1 1 calc R . .
H32B H -0.5039 0.6913 0.6572 0.065 Uiso 1 1 calc R . .
H32C H -0.5206 0.7563 0.7562 0.065 Uiso 1 1 calc R . .
C33 C -0.0217(5) 0.5860(4) 0.6398(3) 0.0154(9) Uani 1 1 d . . .
H33A H -0.0411 0.4922 0.6167 0.018 Uiso 1 1 calc R . .
H33B H 0.0828 0.6014 0.6551 0.018 Uiso 1 1 calc R . .
C34 C -0.0876(5) 0.6621(5) 0.5628(4) 0.0207(10) Uani 1 1 d . . .
H34A H -0.0690 0.7563 0.5844 0.025 Uiso 1 1 calc R . .
H34B H -0.1920 0.6453 0.5448 0.025 Uiso 1 1 calc R . .
C35 C -0.0243(5) 0.6221(5) 0.4797(4) 0.0241(11) Uani 1 1 d . . .
H35A H -0.0323 0.5263 0.4641 0.029 Uiso 1 1 calc R . .
H35B H -0.0819 0.6589 0.4266 0.029 Uiso 1 1 calc R . .
C36 C 0.1310(6) 0.6655(7) 0.4940(4) 0.0363(14) Uani 1 1 d . . .
H36A H 0.1631 0.6369 0.4379 0.054 Uiso 1 1 calc R . .
H36B H 0.1896 0.6271 0.5451 0.054 Uiso 1 1 calc R . .
H36C H 0.1400 0.7605 0.5083 0.054 Uiso 1 1 calc R . .
O1 O 0.5941(4) 0.6568(4) 0.1279(3) 0.0324(9) Uani 1 1 d . . .
H1A H 0.6733 0.6877 0.1257 0.049 Uiso 1 1 calc R . .
C37 C 0.5054(6) 0.6281(6) 0.0366(4) 0.0293(13) Uani 1 1 d . . .
H37A H 0.4087 0.6011 0.0397 0.035 Uiso 1 1 calc R . .
H37B H 0.5448 0.5549 0.0021 0.035 Uiso 1 1 calc R . .
C38 C 0.4960(7) 0.7435(7) -0.0131(5) 0.0402(15) Uani 1 1 d . . .
H38A H 0.4612 0.8173 0.0224 0.060 Uiso 1 1 calc R . .
H38B H 0.4300 0.7227 -0.0736 0.060 Uiso 1 1 calc R . .
H38C H 0.5905 0.7660 -0.0207 0.060 Uiso 1 1 calc R . .
O2 O 1.2420(5) 0.0785(7) 0.5451(5) 0.087(3) Uani 1 1 d . . .
H2A H 1.3196 0.0409 0.5578 0.130 Uiso 1 1 calc R . .
C39 C 1.2411(7) 0.1863(7) 0.6152(5) 0.0466(19) Uani 1 1 d . . .
H39A H 1.3247 0.1823 0.6670 0.056 Uiso 1 1 calc R . .
H39B H 1.1545 0.1784 0.6386 0.056 Uiso 1 1 calc R . .
C40 C 1.2441(7) 0.3125(8) 0.5842(5) 0.0512(19) Uani 1 1 d . . .
H40A H 1.3264 0.3193 0.5576 0.077 Uiso 1 1 calc R . .
H40B H 1.2514 0.3816 0.6364 0.077 Uiso 1 1 calc R . .
H40C H 1.1564 0.3212 0.5376 0.077 Uiso 1 1 calc R . .

loop_
_atom_site_aniso_label
_atom_site_aniso_U_11
_atom_site_aniso_U_22
_atom_site_aniso_U_33
_atom_site_aniso_U_23
_atom_site_aniso_U_13
_atom_site_aniso_U_12
Os1 0.01116(8) 0.01053(8) 0.01135(10) 0.00101(7) 0.00223(7) -0.00122(6)
Cl1 0.0213(5) 0.0146(5) 0.0255(7) 0.0029(4) 0.0066(5) 0.0042(4)
Cl2 0.0207(5) 0.0137(5) 0.0165(6) 0.0028(4) 0.0073(4) -0.0026(4)
Cl3 0.0163(5) 0.0163(5) 0.0229(6) 0.0060(4) 0.0050(4) 0.0038(4)
Cl4 0.0185(5) 0.0186(5) 0.0155(6) 0.0028(4) 0.0055(4) -0.0039(4)
Cl5 0.0191(5) 0.0237(6) 0.0162(6) -0.0028(5) 0.0027(4) -0.0076(4)
N1 0.0123(17) 0.0103(16) 0.014(2) 0.0022(14) 0.0031(15) 0.0008(13)
N2 0.0131(18) 0.025(2) 0.019(2) -0.0045(17) 0.0058(16) -0.0033(15)
N3 0.012(2) 0.024(2) 0.021(3) -0.0024(18) 0.0035(18) -0.0051(16)
C1 0.019(3) 0.028(3) 0.026(3) -0.013(2) 0.009(2) -0.010(2)
C2 0.014(2) 0.016(2) 0.013(2) 0.0082(17) 0.0034(17) 0.0024(15)
N7 0.0115(17) 0.0119(17) 0.018(2) 0.0043(15) 0.0036(15) 0.0013(13)
C3 0.014(2) 0.012(2) 0.023(3) 0.0053(18) 0.0033(18) 0.0000(15)
C4 0.018(2) 0.020(2) 0.022(3) 0.006(2) 0.007(2) 0.0020(18)
C5 0.035(3) 0.017(2) 0.027(3) -0.001(2) 0.003(2) 0.005(2)
C6 0.037(3) 0.029(3) 0.037(4) -0.013(3) 0.007(3) 0.000(2)
C7 0.013(2) 0.013(2) 0.017(2) 0.0029(17) 0.0011(17) -0.0023(15)
C8 0.014(2) 0.017(2) 0.025(3) 0.0033(19) 0.0041(19) -0.0003(16)
C9 0.016(2) 0.017(2) 0.026(3) 0.0020(19) 0.003(2) -0.0048(16)
C10 0.014(2) 0.022(2) 0.033(3) -0.001(2) 0.003(2) -0.0040(17)
C11 0.016(2) 0.020(2) 0.019(3) 0.0091(19) 0.0049(18) 0.0007(16)
C12 0.021(2) 0.024(2) 0.023(3) 0.008(2) 0.010(2) 0.0039(18)
C13 0.034(3) 0.032(3) 0.023(3) 0.007(2) 0.013(2) 0.004(2)
C14 0.041(4) 0.043(4) 0.028(4) -0.002(3) 0.015(3) 0.008(3)
C15 0.014(2) 0.013(2) 0.019(3) 0.0071(19) 0.0003(19) 0.0027(16)
C16 0.011(2) 0.017(2) 0.021(3) 0.0039(19) 0.0017(18) 0.0002(16)
C17 0.014(2) 0.022(2) 0.024(3) 0.009(2) 0.0035(19) 0.0025(16)
C18 0.013(2) 0.032(3) 0.026(3) 0.007(2) 0.001(2) 0.003(2)
Os2 0.01076(8) 0.01104(8) 0.01320(10) 0.00047(7) 0.00215(7) -0.00001(6)
Cl6 0.0165(5) 0.0138(5) 0.0196(6) 0.0015(4) 0.0019(4) -0.0034(4)
Cl7 0.0183(5) 0.0190(5) 0.0164(6) 0.0040(4) 0.0002(4) 0.0035(4)
Cl8 0.0240(6) 0.0182(5) 0.0233(7) 0.0029(5) 0.0082(5) -0.0056(4)
Cl9 0.0116(5) 0.0185(5) 0.0201(6) 0.0031(4) -0.0001(4) 0.0015(4)
Cl10 0.0193(5) 0.0220(5) 0.0214(6) -0.0047(5) 0.0068(5) 0.0008(4)
N4 0.0118(17) 0.0145(18) 0.017(2) 0.0019(15) 0.0028(15) -0.0014(13)
N5 0.0126(18) 0.022(2) 0.016(2) -0.0006(16) 0.0038(15) -0.0024(14)
N6 0.013(2) 0.0168(19) 0.019(3) -0.0025(17) 0.0043(17) 0.0007(16)
C19 0.016(2) 0.016(2) 0.022(3) -0.0067(19) 0.004(2) -0.0037(17)
C20 0.017(2) 0.0107(19) 0.020(3) 0.0061(18) 0.0002(18) 0.0006(15)
N8 0.0165(19) 0.0115(17) 0.014(2) 0.0002(15) 0.0032(15) 0.0012(13)
C21 0.022(2) 0.011(2) 0.020(3) -0.0025(18) 0.003(2) 0.0020(17)
C22 0.023(2) 0.015(2) 0.021(3) 0.0039(19) 0.001(2) -0.0005(17)
C23 0.032(3) 0.014(2) 0.018(3) 0.0009(19) -0.005(2) -0.0002(18)
C24 0.041(3) 0.025(3) 0.040(4) 0.000(3) -0.007(3) -0.012(2)
C25 0.019(2) 0.015(2) 0.013(2) 0.0027(18) 0.0021(18) 0.0016(16)
C26 0.027(3) 0.016(2) 0.018(3) 0.0039(19) 0.001(2) -0.0011(18)
C27 0.049(3) 0.017(2) 0.020(3) 0.006(2) 0.001(2) 0.001(2)
C28 0.044(3) 0.024(3) 0.044(4) 0.012(3) -0.011(3) 0.011(2)
C29 0.014(2) 0.024(2) 0.020(3) 0.003(2) -0.0011(19) 0.0002(17)
C30 0.021(2) 0.043(3) 0.021(3) 0.007(2) 0.007(2) 0.003(2)
C31 0.024(3) 0.038(3) 0.038(4) 0.001(3) 0.012(2) -0.001(2)
C32 0.026(3) 0.058(4) 0.049(4) 0.007(3) 0.013(3) 0.006(3)
C33 0.020(2) 0.013(2) 0.012(2) -0.0001(18) 0.0029(19) 0.0014(17)
C34 0.019(2) 0.025(2) 0.017(3) 0.005(2) 0.0005(19) 0.0017(18)
C35 0.026(3) 0.028(3) 0.017(3) 0.006(2) 0.002(2) -0.001(2)
C36 0.034(3) 0.054(4) 0.025(3) 0.010(3) 0.013(3) -0.001(3)
O1 0.0216(18) 0.049(3) 0.024(2) 0.0024(19) 0.0026(17) -0.0078(17)
C37 0.018(2) 0.035(3) 0.031(3) -0.001(3) 0.001(2) -0.003(2)
C38 0.036(3) 0.055(4) 0.036(4) 0.016(3) 0.014(3) 0.006(3)
O2 0.033(3) 0.100(5) 0.109(5) -0.076(4) 0.036(3) -0.023(3)
C39 0.024(3) 0.060(5) 0.051(5) -0.025(4) 0.019(3) -0.013(3)
C40 0.028(3) 0.081(5) 0.049(5) 0.023(4) 0.012(3) -0.001(3)

loop_
_atom_type_symbol
_atom_type_description
_atom_type_scat_dispersion_real
_atom_type_scat_dispersion_imag
_atom_type_scat_source
C C 0.0033 0.0016 'International Tables Vol C Tables 4.2.6.8 and 6.1.1.4'
H H 0.0000 0.0000 'International Tables Vol C Tables 4.2.6.8 and 6.1.1.4'
N N 0.0061 0.0033 'International Tables Vol C Tables 4.2.6.8 and 6.1.1.4'
O O 0.0106 0.0060 'International Tables Vol C Tables 4.2.6.8 and 6.1.1.4'
Cl Cl 0.1484 0.1585 'International Tables Vol C Tables 4.2.6.8 and 6.1.1.4'
Os Os -1.2165 7.6030 'International Tables Vol C Tables 4.2.6.8 and 6.1.1.4'

loop_
_geom_angle_atom_site_label_1
_geom_angle_atom_site_label_2
_geom_angle_atom_site_label_3
_geom_angle
_geom_angle_site_symmetry_1
_geom_angle_site_symmetry_3
_geom_angle_publ_flag
N1 Os1 Cl2 88.37(10) . . ?
N1 Os1 Cl1 88.23(10) . . ?
Cl2 Os1 Cl1 91.00(4) . . ?
N1 Os1 Cl4 88.96(10) . . ?
Cl2 Os1 Cl4 177.25(4) . . ?
Cl1 Os1 Cl4 89.56(4) . . ?
N1 Os1 Cl5 177.99(11) . . ?
Cl2 Os1 Cl5 89.63(4) . . ?
Cl1 Os1 Cl5 91.65(4) . . ?
Cl4 Os1 Cl5 93.05(4) . . ?
N1 Os1 Cl3 89.01(10) . . ?
Cl2 Os1 Cl3 89.76(4) . . ?
Cl1 Os1 Cl3 177.11(4) . . ?
Cl4 Os1 Cl3 89.55(4) . . ?
Cl5 Os1 Cl3 91.14(4) . . ?
C2 N1 N2 108.2(4) . . ?
C2 N1 Os1 129.5(3) . . ?
N2 N1 Os1 122.1(3) . . ?
C1 N2 N1 105.5(4) . . ?
C2 N3 C1 105.8(4) . . ?
C2 N3 H3 127.1 . . ?
C1 N3 H3 127.1 . . ?
N2 C1 N3 111.3(5) . . ?
N2 C1 H1 124.3 . . ?
N3 C1 H1 124.3 . . ?
N1 C2 N3 109.1(4) . . ?
N1 C2 H2 125.5 . . ?
N3 C2 H2 125.5 . . ?
C3 N7 C15 111.2(4) . . ?
C3 N7 C11 106.0(3) . . ?
C15 N7 C11 111.5(3) . . ?
C3 N7 C7 111.3(3) . . ?
C15 N7 C7 105.9(3) . . ?
C11 N7 C7 111.0(3) . . ?
N7 C3 C4 115.4(4) . . ?
N7 C3 H3A 108.4 . . ?
C4 C3 H3A 108.4 . . ?
N7 C3 H3B 108.4 . . ?
C4 C3 H3B 108.4 . . ?
H3A C3 H3B 107.5 . . ?
C5 C4 C3 110.7(4) . . ?
C5 C4 H4A 109.5 . . ?
C3 C4 H4A 109.5 . . ?
C5 C4 H4B 109.5 . . ?
C3 C4 H4B 109.5 . . ?
H4A C4 H4B 108.1 . . ?
C6 C5 C4 111.6(5) . . ?
C6 C5 H5A 109.3 . . ?
C4 C5 H5A 109.3 . . ?
C6 C5 H5B 109.3 . . ?
C4 C5 H5B 109.3 . . ?
H5A C5 H5B 108.0 . . ?
C5 C6 H6A 109.5 . . ?
C5 C6 H6B 109.5 . . ?
H6A C6 H6B 109.5 . . ?
C5 C6 H6C 109.5 . . ?
H6A C6 H6C 109.5 . . ?
H6B C6 H6C 109.5 . . ?
C8 C7 N7 115.0(3) . . ?
C8 C7 H7A 108.5 . . ?
N7 C7 H7A 108.5 . . ?
C8 C7 H7B 108.5 . . ?
N7 C7 H7B 108.5 . . ?
H7A C7 H7B 107.5 . . ?
C7 C8 C9 110.5(4) . . ?
C7 C8 H8A 109.5 . . ?
C9 C8 H8A 109.5 . . ?
C7 C8 H8B 109.5 . . ?
C9 C8 H8B 109.5 . . ?
H8A C8 H8B 108.1 . . ?
C10 C9 C8 111.7(4) . . ?
C10 C9 H9A 109.3 . . ?
C8 C9 H9A 109.3 . . ?
C10 C9 H9B 109.3 . . ?
C8 C9 H9B 109.3 . . ?
H9A C9 H9B 107.9 . . ?
C9 C10 H10A 109.5 . . ?
C9 C10 H10B 109.5 . . ?
H10A C10 H10B 109.5 . . ?
C9 C10 H10C 109.5 . . ?
H10A C10 H10C 109.5 . . ?
H10B C10 H10C 109.5 . . ?
C12 C11 N7 116.9(4) . . ?
C12 C11 H11A 108.1 . . ?
N7 C11 H11A 108.1 . . ?
C12 C11 H11B 108.1 . . ?
N7 C11 H11B 108.1 . . ?
H11A C11 H11B 107.3 . . ?
C13 C12 C11 110.8(4) . . ?
C13 C12 H12A 109.5 . . ?
C11 C12 H12A 109.5 . . ?
C13 C12 H12B 109.5 . . ?
C11 C12 H12B 109.5 . . ?
H12A C12 H12B 108.1 . . ?
C12 C13 C14 112.5(5) . . ?
C12 C13 H13A 109.1 . . ?
C14 C13 H13A 109.1 . . ?
C12 C13 H13B 109.1 . . ?
C14 C13 H13B 109.1 . . ?
H13A C13 H13B 107.8 . . ?
C13 C14 H14A 109.5 . . ?
C13 C14 H14B 109.5 . . ?
H14A C14 H14B 109.5 . . ?
C13 C14 H14C 109.5 . . ?
H14A C14 H14C 109.5 . . ?
H14B C14 H14C 109.5 . . ?
C16 C15 N7 115.3(3) . . ?
C16 C15 H15A 108.5 . . ?
N7 C15 H15A 108.5 . . ?
C16 C15 H15B 108.5 . . ?
N7 C15 H15B 108.5 . . ?
H15A C15 H15B 107.5 . . ?
C15 C16 C17 111.0(4) . . ?
C15 C16 H16A 109.4 . . ?
C17 C16 H16A 109.4 . . ?
C15 C16 H16B 109.4 . . ?
C17 C16 H16B 109.4 . . ?
H16A C16 H16B 108.0 . . ?
C18 C17 C16 111.4(4) . . ?
C18 C17 H17A 109.3 . . ?
C16 C17 H17A 109.3 . . ?
C18 C17 H17B 109.3 . . ?
C16 C17 H17B 109.3 . . ?
H17A C17 H17B 108.0 . . ?
C17 C18 H18A 109.5 . . ?
C17 C18 H18B 109.5 . . ?
H18A C18 H18B 109.5 . . ?
C17 C18 H18C 109.5 . . ?
H18A C18 H18C 109.5 . . ?
H18B C18 H18C 109.5 . . ?
N4 Os2 Cl10 179.54(10) . . ?
N4 Os2 Cl7 88.02(10) . . ?
Cl10 Os2 Cl7 91.80(4) . . ?
N4 Os2 Cl8 88.57(10) . . ?
Cl10 Os2 Cl8 91.85(4) . . ?
Cl7 Os2 Cl8 90.72(4) . . ?
N4 Os2 Cl9 88.98(11) . . ?
Cl10 Os2 Cl9 91.19(4) . . ?
Cl7 Os2 Cl9 176.90(4) . . ?
Cl8 Os2 Cl9 90.00(4) . . ?
N4 Os2 Cl6 87.12(10) . . ?
Cl10 Os2 Cl6 92.45(4) . . ?
Cl7 Os2 Cl6 90.16(4) . . ?
Cl8 Os2 Cl6 175.58(4) . . ?
Cl9 Os2 Cl6 88.89(4) . . ?
C20 N4 N5 108.5(4) . . ?
C20 N4 Os2 127.8(3) . . ?
N5 N4 Os2 123.6(3) . . ?
C19 N5 N4 106.0(3) . . ?
C20 N6 C19 106.2(4) . . ?
C20 N6 H6 126.9 . . ?
C19 N6 H6 126.9 . . ?
N5 C19 N6 110.6(4) . . ?
N5 C19 H19 124.7 . . ?
N6 C19 H19 124.7 . . ?
N4 C20 N6 108.7(4) . . ?
N4 C20 H20 125.7 . . ?
N6 C20 H20 125.7 . . ?
C33 N8 C21 111.4(3) . . ?
C33 N8 C25 109.7(3) . . ?
C21 N8 C25 107.2(4) . . ?
C33 N8 C29 108.1(4) . . ?
C21 N8 C29 109.5(3) . . ?
C25 N8 C29 111.0(3) . . ?
C22 C21 N8 114.2(4) . . ?
C22 C21 H21A 108.7 . . ?
N8 C21 H21A 108.7 . . ?
C22 C21 H21B 108.7 . . ?
N8 C21 H21B 108.7 . . ?
H21A C21 H21B 107.6 . . ?
C21 C22 C23 110.8(4) . . ?
C21 C22 H22A 109.5 . . ?
C23 C22 H22A 109.5 . . ?
C21 C22 H22B 109.5 . . ?
C23 C22 H22B 109.5 . . ?
H22A C22 H22B 108.1 . . ?
C24 C23 C22 111.8(5) . . ?
C24 C23 H23A 109.3 . . ?
C22 C23 H23A 109.3 . . ?
C24 C23 H23B 109.3 . . ?
C22 C23 H23B 109.3 . . ?
H23A C23 H23B 107.9 . . ?
C23 C24 H24A 109.5 . . ?
C23 C24 H24B 109.5 . . ?
H24A C24 H24B 109.5 . . ?
C23 C24 H24C 109.5 . . ?
H24A C24 H24C 109.5 . . ?
H24B C24 H24C 109.5 . . ?
N8 C25 C26 116.4(4) . . ?
N8 C25 H25A 108.2 . . ?
C26 C25 H25A 108.2 . . ?
N8 C25 H25B 108.2 . . ?
C26 C25 H25B 108.2 . . ?
H25A C25 H25B 107.3 . . ?
C25 C26 C27 108.6(4) . . ?
C25 C26 H26A 110.0 . . ?
C27 C26 H26A 110.0 . . ?
C25 C26 H26B 110.0 . . ?
C27 C26 H26B 110.0 . . ?
H26A C26 H26B 108.3 . . ?
C28 C27 C26 112.9(5) . . ?
C28 C27 H27A 109.0 . . ?
C26 C27 H27A 109.0 . . ?
C28 C27 H27B 109.0 . . ?
C26 C27 H27B 109.0 . . ?
H27A C27 H27B 107.8 . . ?
C27 C28 H28A 109.5 . . ?
C27 C28 H28B 109.5 . . ?
H28A C28 H28B 109.5 . . ?
C27 C28 H28C 109.5 . . ?
H28A C28 H28C 109.5 . . ?
H28B C28 H28C 109.5 . . ?
C30 C29 N8 115.6(4) . . ?
C30 C29 H29A 108.4 . . ?
N8 C29 H29A 108.4 . . ?
C30 C29 H29B 108.4 . . ?
N8 C29 H29B 108.4 . . ?
H29A C29 H29B 107.4 . . ?
C29 C30 C31 110.4(5) . . ?
C29 C30 H30A 109.6 . . ?
C31 C30 H30A 109.6 . . ?
C29 C30 H30B 109.6 . . ?
C31 C30 H30B 109.6 . . ?
H30A C30 H30B 108.1 . . ?
C32 C31 C30 113.8(5) . . ?
C32 C31 H31A 108.8 . . ?
C30 C31 H31A 108.8 . . ?
C32 C31 H31B 108.8 . . ?
C30 C31 H31B 108.8 . . ?
H31A C31 H31B 107.7 . . ?
C31 C32 H32A 109.5 . . ?
C31 C32 H32B 109.5 . . ?
H32A C32 H32B 109.5 . . ?
C31 C32 H32C 109.5 . . ?
H32A C32 H32C 109.5 . . ?
H32B C32 H32C 109.5 . . ?
N8 C33 C34 115.8(4) . . ?
N8 C33 H33A 108.3 . . ?
C34 C33 H33A 108.3 . . ?
N8 C33 H33B 108.3 . . ?
C34 C33 H33B 108.3 . . ?
H33A C33 H33B 107.4 . . ?
C33 C34 C35 110.1(4) . . ?
C33 C34 H34A 109.6 . . ?
C35 C34 H34A 109.6 . . ?
C33 C34 H34B 109.6 . . ?
C35 C34 H34B 109.6 . . ?
H34A C34 H34B 108.2 . . ?
C36 C35 C34 114.5(5) . . ?
C36 C35 H35A 108.6 . . ?
C34 C35 H35A 108.6 . . ?
C36 C35 H35B 108.6 . . ?
C34 C35 H35B 108.6 . . ?
H35A C35 H35B 107.6 . . ?
C35 C36 H36A 109.5 . . ?
C35 C36 H36B 109.5 . . ?
H36A C36 H36B 109.5 . . ?
C35 C36 H36C 109.5 . . ?
H36A C36 H36C 109.5 . . ?
H36B C36 H36C 109.5 . . ?
C37 O1 H1A 109.5 . . ?
O1 C37 C38 111.4(5) . . ?
O1 C37 H37A 109.4 . . ?
C38 C37 H37A 109.4 . . ?
O1 C37 H37B 109.4 . . ?
C38 C37 H37B 109.4 . . ?
H37A C37 H37B 108.0 . . ?
C37 C38 H38A 109.5 . . ?
C37 C38 H38B 109.5 . . ?
H38A C38 H38B 109.5 . . ?
C37 C38 H38C 109.5 . . ?
H38A C38 H38C 109.5 . . ?
H38B C38 H38C 109.5 . . ?
C39 O2 H2A 109.5 . . ?
O2 C39 C40 113.7(8) . . ?
O2 C39 H39A 108.8 . . ?
C40 C39 H39A 108.8 . . ?
O2 C39 H39B 108.8 . . ?
C40 C39 H39B 108.8 . . ?
H39A C39 H39B 107.7 . . ?
C39 C40 H40A 109.5 . . ?
C39 C40 H40B 109.5 . . ?
H40A C40 H40B 109.5 . . ?
C39 C40 H40C 109.5 . . ?
H40A C40 H40C 109.5 . . ?
H40B C40 H40C 109.5 . . ?

loop_
_geom_bond_atom_site_label_1
_geom_bond_atom_site_label_2
_geom_bond_distance
_geom_bond_site_symmetry_2
_geom_bond_publ_flag
Os1 N1 2.086(4) . ?
Os1 Cl2 2.3202(11) . ?
Os1 Cl1 2.3207(11) . ?
Os1 Cl4 2.3216(11) . ?
Os1 Cl5 2.3270(11) . ?
Os1 Cl3 2.3411(10) . ?
N1 C2 1.319(5) . ?
N1 N2 1.376(5) . ?
N2 C1 1.301(6) . ?
N3 C2 1.333(6) . ?
N3 C1 1.347(7) . ?
N3 H3 0.8800 . ?
C1 H1 0.9500 . ?
C2 H2 0.9500 . ?
N7 C3 1.524(6) . ?
N7 C15 1.526(5) . ?
N7 C11 1.529(6) . ?
N7 C7 1.530(5) . ?
C3 C4 1.531(7) . ?
C3 H3A 0.9900 . ?
C3 H3B 0.9900 . ?
C4 C5 1.517(7) . ?
C4 H4A 0.9900 . ?
C4 H4B 0.9900 . ?
C5 C6 1.510(8) . ?
C5 H5A 0.9900 . ?
C5 H5B 0.9900 . ?
C6 H6A 0.9800 . ?
C6 H6B 0.9800 . ?
C6 H6C 0.9800 . ?
C7 C8 1.519(6) . ?
C7 H7A 0.9900 . ?
C7 H7B 0.9900 . ?
C8 C9 1.522(6) . ?
C8 H8A 0.9900 . ?
C8 H8B 0.9900 . ?
C9 C10 1.519(7) . ?
C9 H9A 0.9900 . ?
C9 H9B 0.9900 . ?
C10 H10A 0.9800 . ?
C10 H10B 0.9800 . ?
C10 H10C 0.9800 . ?
C11 C12 1.515(7) . ?
C11 H11A 0.9900 . ?
C11 H11B 0.9900 . ?
C12 C13 1.513(7) . ?
C12 H12A 0.9900 . ?
C12 H12B 0.9900 . ?
C13 C14 1.524(8) . ?
C13 H13A 0.9900 . ?
C13 H13B 0.9900 . ?
C14 H14A 0.9800 . ?
C14 H14B 0.9800 . ?
C14 H14C 0.9800 . ?
C15 C16 1.511(6) . ?
C15 H15A 0.9900 . ?
C15 H15B 0.9900 . ?
C16 C17 1.524(6) . ?
C16 H16A 0.9900 . ?
C16 H16B 0.9900 . ?
C17 C18 1.516(7) . ?
C17 H17A 0.9900 . ?
C17 H17B 0.9900 . ?
C18 H18A 0.9800 . ?
C18 H18B 0.9800 . ?
C18 H18C 0.9800 . ?
Os2 N4 2.081(4) . ?
Os2 Cl10 2.3136(12) . ?
Os2 Cl7 2.3137(11) . ?
Os2 Cl8 2.3288(11) . ?
Os2 Cl9 2.3289(11) . ?
Os2 Cl6 2.3395(10) . ?
N4 C20 1.319(6) . ?
N4 N5 1.386(6) . ?
N5 C19 1.307(6) . ?
N6 C20 1.349(6) . ?
N6 C19 1.360(7) . ?
N6 H6 0.8800 . ?
C19 H19 0.9500 . ?
C20 H20 0.9500 . ?
N8 C33 1.511(6) . ?
N8 C21 1.522(6) . ?
N8 C25 1.522(6) . ?
N8 C29 1.531(6) . ?
C21 C22 1.521(6) . ?
C21 H21A 0.9900 . ?
C21 H21B 0.9900 . ?
C22 C23 1.535(7) . ?
C22 H22A 0.9900 . ?
C22 H22B 0.9900 . ?
C23 C24 1.530(8) . ?
C23 H23A 0.9900 . ?
C23 H23B 0.9900 . ?
C24 H24A 0.9800 . ?
C24 H24B 0.9800 . ?
C24 H24C 0.9800 . ?
C25 C26 1.525(6) . ?
C25 H25A 0.9900 . ?
C25 H25B 0.9900 . ?
C26 C27 1.532(7) . ?
C26 H26A 0.9900 . ?
C26 H26B 0.9900 . ?
C27 C28 1.529(8) . ?
C27 H27A 0.9900 . ?
C27 H27B 0.9900 . ?
C28 H28A 0.9800 . ?
C28 H28B 0.9800 . ?
C28 H28C 0.9800 . ?
C29 C30 1.519(7) . ?
C29 H29A 0.9900 . ?
C29 H29B 0.9900 . ?
C30 C31 1.544(7) . ?
C30 H30A 0.9900 . ?
C30 H30B 0.9900 . ?
C31 C32 1.507(9) . ?
C31 H31A 0.9900 . ?
C31 H31B 0.9900 . ?
C32 H32A 0.9800 . ?
C32 H32B 0.9800 . ?
C32 H32C 0.9800 . ?
C33 C34 1.519(6) . ?
C33 H33A 0.9900 . ?
C33 H33B 0.9900 . ?
C34 C35 1.531(7) . ?
C34 H34A 0.9900 . ?
C34 H34B 0.9900 . ?
C35 C36 1.524(7) . ?
C35 H35A 0.9900 . ?
C35 H35B 0.9900 . ?
C36 H36A 0.9800 . ?
C36 H36B 0.9800 . ?
C36 H36C 0.9800 . ?
O1 C37 1.434(7) . ?
O1 H1A 0.8400 . ?
C37 C38 1.498(8) . ?
C37 H37A 0.9900 . ?
C37 H37B 0.9900 . ?
C38 H38A 0.9800 . ?
C38 H38B 0.9800 . ?
C38 H38C 0.9800 . ?
O2 C39 1.433(8) . ?
O2 H2A 0.8400 . ?
C39 C40 1.459(11) . ?
C39 H39A 0.9900 . ?
C39 H39B 0.9900 . ?
C40 H40A 0.9800 . ?
C40 H40B 0.9800 . ?
C40 H40C 0.9800 . ?

loop_
_geom_torsion_atom_site_label_1
_geom_torsion_atom_site_label_2
_geom_torsion_atom_site_label_3
_geom_torsion_atom_site_label_4
_geom_torsion
_geom_torsion_site_symmetry_1
_geom_torsion_site_symmetry_2
_geom_torsion_site_symmetry_3
_geom_torsion_site_symmetry_4
_geom_torsion_publ_flag
Cl2 Os1 N1 C2 132.4(4) . . . . ?
Cl1 Os1 N1 C2 41.4(4) . . . . ?
Cl4 Os1 N1 C2 -48.2(4) . . . . ?
Cl3 Os1 N1 C2 -137.8(4) . . . . ?
Cl2 Os1 N1 N2 -41.7(3) . . . . ?
Cl1 Os1 N1 N2 -132.7(3) . . . . ?
Cl4 Os1 N1 N2 137.7(3) . . . . ?
Cl3 Os1 N1 N2 48.1(3) . . . . ?
C2 N1 N2 C1 -0.1(5) . . . . ?
Os1 N1 N2 C1 175.1(3) . . . . ?
N1 N2 C1 N3 0.6(6) . . . . ?
C2 N3 C1 N2 -0.8(6) . . . . ?
N2 N1 C2 N3 -0.4(5) . . . . ?
Os1 N1 C2 N3 -175.2(3) . . . . ?
C1 N3 C2 N1 0.8(5) . . . . ?
C15 N7 C3 C4 -62.9(5) . . . . ?
C11 N7 C3 C4 175.8(4) . . . . ?
C7 N7 C3 C4 55.0(5) . . . . ?
N7 C3 C4 C5 174.3(4) . . . . ?
C3 C4 C5 C6 174.5(4) . . . . ?
C3 N7 C7 C8 58.7(5) . . . . ?
C15 N7 C7 C8 179.7(4) . . . . ?
C11 N7 C7 C8 -59.2(5) . . . . ?
N7 C7 C8 C9 -176.9(4) . . . . ?
C7 C8 C9 C10 176.4(4) . . . . ?
C3 N7 C11 C12 -177.7(4) . . . . ?
C15 N7 C11 C12 61.1(5) . . . . ?
C7 N7 C11 C12 -56.6(5) . . . . ?
N7 C11 C12 C13 -177.6(4) . . . . ?
C11 C12 C13 C14 -180.0(4) . . . . ?
C3 N7 C15 C16 -53.5(5) . . . . ?
C11 N7 C15 C16 64.6(5) . . . . ?
C7 N7 C15 C16 -174.6(4) . . . . ?
N7 C15 C16 C17 -171.9(4) . . . . ?
C15 C16 C17 C18 179.4(5) . . . . ?
Cl7 Os2 N4 C20 -40.1(4) . . . . ?
Cl8 Os2 N4 C20 -130.9(4) . . . . ?
Cl9 Os2 N4 C20 139.1(4) . . . . ?
Cl6 Os2 N4 C20 50.2(4) . . . . ?
Cl7 Os2 N4 N5 144.0(3) . . . . ?
Cl8 Os2 N4 N5 53.3(3) . . . . ?
Cl9 Os2 N4 N5 -36.8(3) . . . . ?
Cl6 Os2 N4 N5 -125.7(3) . . . . ?
C20 N4 N5 C19 -0.3(5) . . . . ?
Os2 N4 N5 C19 176.2(3) . . . . ?
N4 N5 C19 N6 0.0(5) . . . . ?
C20 N6 C19 N5 0.3(5) . . . . ?
N5 N4 C20 N6 0.5(5) . . . . ?
Os2 N4 C20 N6 -175.9(3) . . . . ?
C19 N6 C20 N4 -0.5(5) . . . . ?
C33 N8 C21 C22 -47.2(5) . . . . ?
C25 N8 C21 C22 72.8(5) . . . . ?
C29 N8 C21 C22 -166.7(4) . . . . ?
N8 C21 C22 C23 -165.0(4) . . . . ?
C21 C22 C23 C24 -175.0(4) . . . . ?
C33 N8 C25 C26 -59.8(5) . . . . ?
C21 N8 C25 C26 179.1(4) . . . . ?
C29 N8 C25 C26 59.6(5) . . . . ?
N8 C25 C26 C27 -176.6(4) . . . . ?
C25 C26 C27 C28 -62.1(6) . . . . ?
C33 N8 C29 C30 169.6(4) . . . . ?
C21 N8 C29 C30 -68.9(5) . . . . ?
C25 N8 C29 C30 49.2(5) . . . . ?
N8 C29 C30 C31 176.0(4) . . . . ?
C29 C30 C31 C32 -69.5(7) . . . . ?
C21 N8 C33 C34 -59.4(5) . . . . ?
C25 N8 C33 C34 -177.9(4) . . . . ?
C29 N8 C33 C34 61.0(5) . . . . ?
N8 C33 C34 C35 179.0(4) . . . . ?
C33 C34 C35 C36 -69.8(6) . . . . ?
